data_7711264
loop_
_publ_author_name
'Zhong, Xiao-Feng'
'Luo, Guo-Jun'
'Li, Wen-Bin'
'Chen, Xiong-Hai'
'Wu, Ying'
'Chen, Yi-Hui'
'Ye, Jia-Wen'
'Bai, Jie'
'Mo, Zong-Wen'
'Chen, Xiao-Ming'

_publ_section_title
;
 A series of naphthalenediimide-based metal&#x2212;organic frameworks:
 synthesis, photochromism and inkless and erasable printing
;
_journal_name_full 'Dalton Transactions'
_journal_paper_doi 10.1039/D2DT02290G
_journal_year 2022
_chemical_formula_moiety 'C33 H20 La N3 O14, C3 H7 N O, 5.5[C3H7NO], 3[H2O]'
_chemical_formula_sum 'C52.5 H71.5 La N9.5 O23.5'
_chemical_formula_weight 1350.60
_space_group_crystal_system monoclinic
_space_group_IT_number 15
_space_group_name_Hall '-C 2yc'
_space_group_name_H-M_alt 'C 1 2/c 1'
_atom_sites_solution_hydrogens mixed
_atom_sites_solution_primary iterative
_audit_creation_date 2022-09-13
_audit_creation_method
;
Olex2 1.3
(compiled 2020.11.12 svn.r5f609507 for OlexSys, GUI svn.r6408)
;
_audit_update_record
;
2022-09-13 deposited with the CCDC.	2022-09-16 downloaded from the CCDC.
;
_cell_angle_alpha 90
_cell_angle_beta 92.965(3)
_cell_angle_gamma 90
_cell_formula_units_Z 8
_cell_length_a 35.8643(9)
_cell_length_b 22.9736(11)
_cell_length_c 17.0163(6)
_cell_measurement_reflns_used 16496
_cell_measurement_temperature 298(2)
_cell_measurement_theta_max 75.8260
_cell_measurement_theta_min 3.4930
_cell_volume 14001.5(9)
_computing_molecular_graphics 'Olex2 1.3 (Dolomanov et al., 2009)'
_computing_publication_material 'Olex2 1.3 (Dolomanov et al., 2009)'
_computing_structure_refinement 'SHELXL 2018/3 (Sheldrick, 2015)'
_computing_structure_solution 'olex2.solve 1.3 (Bourhis et al., 2015)'
_diffrn_ambient_temperature 298(2)
_diffrn_detector_area_resol_mean 5.6
_diffrn_detector_type 'Bruker SMART CCD 6000 area detector'
_diffrn_measured_fraction_theta_full 0.994
_diffrn_measured_fraction_theta_max 0.994
_diffrn_measurement_device 'three-circle diffractometer'
_diffrn_measurement_device_type 'Bruker SMART CCD 6000 area detector'
_diffrn_measurement_method '\w scans'
_diffrn_radiation_type CuK\a
_diffrn_radiation_wavelength 1.54184
_diffrn_reflns_av_R_equivalents 0.0746
_diffrn_reflns_av_unetI/netI 0.0535
_diffrn_reflns_Laue_measured_fraction_full 0.994
_diffrn_reflns_Laue_measured_fraction_max 0.994
_diffrn_reflns_limit_h_max 42
_diffrn_reflns_limit_h_min -40
_diffrn_reflns_limit_k_max 22
_diffrn_reflns_limit_k_min -27
_diffrn_reflns_limit_l_max 17
_diffrn_reflns_limit_l_min -20
_diffrn_reflns_number 49445
_diffrn_reflns_point_group_measured_fraction_full 0.994
_diffrn_reflns_point_group_measured_fraction_max 0.994
_diffrn_reflns_theta_full 66.591
_diffrn_reflns_theta_max 66.591
_diffrn_reflns_theta_min 4.173
_exptl_absorpt_coefficient_mu 5.363
_exptl_absorpt_correction_type none
_exptl_crystal_colour colourless
_exptl_crystal_colour_primary colourless
_exptl_crystal_density_diffrn 1.281
_exptl_crystal_description block
_exptl_crystal_F_000 5584
_exptl_crystal_size_max 0.14
_exptl_crystal_size_mid 0.12
_exptl_crystal_size_min 0.1
_refine_diff_density_max 1.775
_refine_diff_density_min -0.967
_refine_diff_density_rms 0.111
_refine_ls_extinction_method none
_refine_ls_goodness_of_fit_ref 0.957
_refine_ls_hydrogen_treatment constr
_refine_ls_matrix_type full
_refine_ls_number_parameters 529
_refine_ls_number_reflns 12308
_refine_ls_number_restraints 250
_refine_ls_restrained_S_all 0.973
_refine_ls_R_factor_all 0.0952
_refine_ls_R_factor_gt 0.0771
_refine_ls_shift/su_max 0.001
_refine_ls_shift/su_mean 0.000
_refine_ls_structure_factor_coef Fsqd
_refine_ls_weighting_details 'w=1/[\s^2^(Fo^2^)+(0.1738P)^2^] where P=(Fo^2^+2Fc^2^)/3'
_refine_ls_weighting_scheme calc
_refine_ls_wR_factor_gt 0.2119
_refine_ls_wR_factor_ref 0.2292
_reflns_Friedel_coverage 0.000
_reflns_number_gt 8303
_reflns_number_total 12308
_reflns_threshold_expression 'I > 2\s(I)'
_cod_data_source_file d2dt02290g2.cif
_cod_data_source_block 1
_cod_original_formula_sum 'C52.50 H71.50 La N9.50 O23.50'
_cod_database_code 7711264
_shelx_shelxl_version_number 2018/3
_shelx_space_group_comment
;
The symmetry employed for this shelxl refinement is uniquely defined
by the following loop, which should always be used as a source of
symmetry information in preference to the above space-group names.
They are only intended as comments.
;
_shelx_estimated_absorpt_t_max 0.616
_shelx_estimated_absorpt_t_min 0.521
_olex2_refinement_description
;
1. Fixed Uiso
 At 1.2 times of:
  All C(H) groups
 At 1.5 times of:
  All C(H,H,H) groups, All O(H) groups, All O(H,H) groups
2. Restrained distances
 C2-O13
 1.22 with sigma of 0.02
 N3-C37
 1.46 with sigma of 0.02
 N2-C5
 1.46 with sigma of 0.02
 N1-C33
 1.45 with sigma of 0.02
 C2-N1
 1.36 with sigma of 0.02
 N1-C17
 1.46 with sigma of 0.02
 C35-O7
 1.22 with sigma of 0.02
 C35-N3
 1.36 with sigma of 0.02
 N3-C9
 1.45 with sigma of 0.02
 N2-C39
 1.45 with sigma of 0.02
 C19-O15
 1.22 with sigma of 0.02
 C19-N2
 1.36 with sigma of 0.02
 C20-C40
 1.4 with sigma of 0.02
 C35-C37
 2.45 with sigma of 0.04
 C2-C33
 2.46 with sigma of 0.04
 C19-C5
 2.45 with sigma of 0.04
 C2-C17
 2.45 with sigma of 0.04
 C35-C9
 2.46 with sigma of 0.04
 C19-C39
 2.46 with sigma of 0.04
 N3-C9 \\sim N3-C37
 with sigma of 0.02
 N2-C39 \\sim N2-C5
 with sigma of 0.02
 N1-C33 \\sim N1-C17
 with sigma of 0.02
3. Restrained planarity
 C35, O7, N3, C9, C37
 with sigma of 0.1
 C2, O13, N1, C33, C17
 with sigma of 0.1
 C19, O15, N2, C39, C5
 with sigma of 0.1
4. Uiso/Uaniso restraints and constraints
C19 \\sim O15 \\sim N2 \\sim C39 \\sim C5: within 2A with sigma of 0.04 and
sigma for terminal atoms of 0.08 within 2A
C35 \\sim O7 \\sim N3 \\sim C9 \\sim C37: within 2A with sigma of 0.01 and
sigma for terminal atoms of 0.02 within 2A
O10 \\sim O14 \\sim C20 \\sim C30 \\sim C40 \\sim C13 \\sim C7 \\sim C21 \\sim
O11 \\sim O3 \\sim C31 \\sim C23: within 2A with sigma of 0.01 and sigma for
terminal atoms of 0.02 within 2A
Uanis(N1) \\sim Ueq, Uanis(C2) \\sim Ueq, Uanis(O13) \\sim Ueq, Uanis(C33)
\\sim Ueq, Uanis(C17) \\sim Ueq: with sigma of 0.01 and sigma for terminal
atoms of 0.02
5. Rigid body (RIGU) restrains
 C35, O7, N3, C9, C37
 with sigma for 1-2 distances of 0.004 and sigma for 1-3 distances of 0.004
 C19, O15, N2, C39, C5
 with sigma for 1-2 distances of 0.004 and sigma for 1-3 distances of 0.004
 C39, C19, O15, N2, C5
 with sigma for 1-2 distances of 0.001 and sigma for 1-3 distances of 0.001
 N1, C2, O13, C33, C17
 with sigma for 1-2 distances of 0.001 and sigma for 1-3 distances of 0.001
6. Others
 Fixed Sof: C2(0.5) H2(0.5) O13(0.5) N1(0.5) C33(0.5) H33A(0.5) H33B(0.5)
 H33C(0.5) C17(0.5) H17A(0.5) H17B(0.5) H17C(0.5) C19(0.5) H19(0.5) O15(0.5)
 N2(0.5) C39(0.5) H39A(0.5) H39B(0.5) H39C(0.5) C5(0.5) H5A(0.5) H5B(0.5)
 H5C(0.5)
7.a Riding coordinates:
 O9(H9A,H9B), O3(H3), C33(H33A,H33B,H33C), C37(H37A,H37B,H37C), C5(H5A,H5B,H5C)
7.b Aromatic/amide H refined with riding coordinates:
 C4(H4), C12(H12), C10(H10), C30(H30), C13(H13), C21(H21), C25(H25), C27(H27),
 C29(H29), C15(H15), C2(H2), C35(H35), C19(H19)
7.c Fitted hexagon refined as free rotating group:
 C14(C4,C8,C12,C24,C10), C23(C30,C40,C13,C7,C21)
7.d Idealised Me refined as rotating group:
 C17(H17A,H17B,H17C), C9(H9C,H9D,H9E), C39(H39A,H39B,H39C)
;
_smtbx_masks_special_details
;
A solvent mask was calculated and 881 electrons were 
found in a volume of 7030\%A^3^ in 1 void per unit cell. 
This is consistent with the presence of 
11[C3H7NO], 6[H2O] per Asymmetric Unit 
which account for 2000 electrons 
per unit cell.
;
_smtbx_masks_void_probe_radius 1.2
_smtbx_masks_void_truncation_radius 1.2
_olex2_submission_special_instructions 'No special instructions were received'

loop_
_space_group_symop_operation_xyz
'x, y, z'
'-x, y, -z+1/2'
'x+1/2, y+1/2, z'
'-x+1/2, y+1/2, -z+1/2'
'-x, -y, -z'
'x, -y, z-1/2'
'-x+1/2, -y+1/2, -z'
'x+1/2, -y+1/2, z-1/2'

loop_
_atom_site_label
_atom_site_type_symbol
_atom_site_fract_x
_atom_site_fract_y
_atom_site_fract_z
_atom_site_U_iso_or_equiv
_atom_site_adp_type
_atom_site_occupancy
_atom_site_site_symmetry_order
_atom_site_calc_flag
_atom_site_refinement_flags_posn
_atom_site_refinement_flags_adp
_atom_site_refinement_flags_occupancy
_atom_site_disorder_assembly
_atom_site_disorder_group
La1 La 0.47459(2) 0.64180(2) 0.35732(2) 0.06735(16) Uani 1 1 d . . . . .
O1 O 0.54051(11) 0.4437(2) 0.5527(2) 0.0836(12) Uani 1 1 d . . . . .
O4 O 0.56069(11) 0.5700(2) 0.2279(3) 0.0867(12) Uani 1 1 d . . . . .
O6 O 0.52226(12) 0.5721(2) 0.3267(3) 0.1015(15) Uani 1 1 d . . . . .
O8 O 0.57782(15) 0.3676(3) 0.5458(3) 0.1105(18) Uani 1 1 d . . . . .
N4 N 0.65739(13) 0.4184(3) 0.3098(3) 0.0825(14) Uani 1 1 d . . . . .
O10 O 0.96973(16) 0.1918(3) 0.1944(4) 0.136(2) Uani 1 1 d . U . . .
O12 O 0.62599(17) 0.3423(4) 0.2522(5) 0.147(3) Uani 1 1 d . . . . .
O14 O 0.9255(2) 0.1966(3) 0.2759(4) 0.131(2) Uani 1 1 d . U . . .
N6 N 0.82196(18) 0.3164(4) 0.1524(5) 0.109(2) Uani 1 1 d . . . . .
C14 C 0.62350(9) 0.43794(19) 0.3414(2) 0.0811(17) Uani 1 1 d G . . . .
C4 C 0.60365(10) 0.48216(19) 0.30232(18) 0.0780(17) Uani 1 1 d G . . . .
H4 H 0.611749 0.496656 0.255100 0.094 Uiso 1 1 calc R U . . .
C8 C 0.57170(9) 0.50471(17) 0.3338(2) 0.0759(16) Uani 1 1 d G . . . .
C12 C 0.55960(8) 0.48304(19) 0.4044(2) 0.0761(16) Uani 1 1 d G . . . .
H12 H 0.538221 0.498127 0.425436 0.091 Uiso 1 1 calc R U . . .
C24 C 0.57945(10) 0.4388(2) 0.44345(19) 0.0848(18) Uani 1 1 d G . . . .
C10 C 0.61140(10) 0.41627(18) 0.4120(2) 0.0812(17) Uani 1 1 d G . . . .
H10 H 0.624682 0.386687 0.438121 0.097 Uiso 1 1 calc R U . . .
C16 C 0.56548(17) 0.4154(4) 0.5193(4) 0.0854(18) Uani 1 1 d . . . . .
C18 C 0.54990(16) 0.5523(3) 0.2916(4) 0.0830(17) Uani 1 1 d . . . . .
C20 C 0.9376(2) 0.2078(4) 0.2131(6) 0.114(2) Uani 1 1 d D U . . .
C22 C 0.7561(2) 0.3579(4) 0.2140(5) 0.097(2) Uani 1 1 d . . . . .
C26 C 0.72313(19) 0.3788(4) 0.2461(5) 0.094(2) Uani 1 1 d . . . . .
C28 C 0.6539(2) 0.3663(4) 0.2635(6) 0.110(3) Uani 1 1 d . . . . .
O16 O 0.85404(19) 0.3911(5) 0.2083(7) 0.196(4) Uani 1 1 d . . . . .
C32 C 0.6898(2) 0.3473(4) 0.2307(6) 0.106(3) Uani 1 1 d . . . . .
O2 O 0.68831(17) 0.4915(4) 0.3653(6) 0.180(4) Uani 1 1 d . . . . .
O9 O 0.4670(3) 0.7443(3) 0.4052(6) 0.173(3) Uani 1 1 d . . . . .
H9A H 0.467144 0.756476 0.452408 0.259 Uiso 1 1 d R U . . .
H9B H 0.463814 0.774796 0.377358 0.259 Uiso 1 1 d R U . . .
C34 C 0.72395(19) 0.4290(4) 0.2901(6) 0.113(3) Uani 1 1 d . . . . .
C36 C 0.7549(2) 0.3073(5) 0.1675(6) 0.118(3) Uani 1 1 d . . . . .
O5 O 0.7916(2) 0.2437(4) 0.0933(7) 0.198(4) Uani 1 1 d . . . . .
C38 C 0.68936(19) 0.4500(4) 0.3268(6) 0.109(3) Uani 1 1 d . . . . .
C41 C 0.7893(2) 0.3889(5) 0.2283(6) 0.120(3) Uani 1 1 d . . . . .
C11 C 0.8248(3) 0.3664(6) 0.1975(7) 0.132(4) Uani 1 1 d . . . . .
C23 C 0.85674(13) 0.2949(3) 0.1249(3) 0.122(2) Uani 1 1 d G U . . .
C30 C 0.88031(14) 0.2640(3) 0.1771(2) 0.112(2) Uani 1 1 d G U . . .
H30 H 0.873323 0.257172 0.228189 0.134 Uiso 1 1 calc R U . . .
C40 C 0.91434(13) 0.2434(3) 0.1531(3) 0.114(2) Uani 1 1 d DG U . . .
C13 C 0.92479(14) 0.2537(4) 0.0768(3) 0.138(3) Uani 1 1 d G U . . .
H13 H 0.947549 0.239885 0.060748 0.165 Uiso 1 1 calc R U . . .
C7 C 0.90122(18) 0.2846(4) 0.0245(3) 0.160(3) Uani 1 1 d G U . . .
C21 C 0.86719(16) 0.3052(4) 0.0486(3) 0.146(3) Uani 1 1 d G U . . .
H21 H 0.851424 0.325896 0.013593 0.176 Uiso 1 1 calc R U . . .
C3 C 0.7904(3) 0.2868(5) 0.1345(6) 0.125(3) Uani 1 1 d . . . . .
C25 C 0.7898(3) 0.4356(6) 0.2759(10) 0.185(6) Uani 1 1 d . . . . .
H25 H 0.812461 0.453107 0.290855 0.222 Uiso 1 1 calc R U . . .
O11 O 0.8854(4) 0.3065(6) -0.1080(6) 0.226(5) Uani 1 1 d . U . . .
C27 C 0.7566(2) 0.4583(6) 0.3031(9) 0.174(6) Uani 1 1 d . . . . .
H27 H 0.756861 0.493479 0.330098 0.208 Uiso 1 1 calc R U . . .
C29 C 0.6899(3) 0.2983(6) 0.1852(9) 0.179(6) Uani 1 1 d . . . . .
H29 H 0.667788 0.277523 0.176927 0.215 Uiso 1 1 calc R U . . .
C15 C 0.7224(3) 0.2781(6) 0.1503(8) 0.167(5) Uani 1 1 d . . . . .
H15 H 0.721605 0.246065 0.116866 0.200 Uiso 1 1 calc R U . . .
O3 O 0.9423(3) 0.2829(6) -0.0769(6) 0.233(5) Uani 1 1 d . U . . .
H3 H 0.941950 0.276588 -0.124405 0.349 Uiso 1 1 d R U . . .
C31 C 0.9093(4) 0.2937(8) -0.0584(9) 0.189(4) Uani 1 1 d . U . . .
C2 C 0.5710(8) 0.2276(11) 0.2736(14) 0.196(8) Uani 0.5 1 d D U P . .
H2 H 0.592742 0.241533 0.252872 0.235 Uiso 0.5 1 calc R U P . .
O13 O 0.5468(6) 0.2097(10) 0.2248(12) 0.206(7) Uani 0.5 1 d D U P . .
N1 N 0.5700(6) 0.2297(9) 0.3533(14) 0.187(7) Uani 0.5 1 d D U P . .
C33 C 0.5988(9) 0.2492(14) 0.4089(17) 0.208(10) Uani 0.5 1 d D U P . .
H33A H 0.622058 0.245668 0.383690 0.312 Uiso 0.5 1 d R U P . .
H33B H 0.599468 0.225348 0.455230 0.312 Uiso 0.5 1 d R U P . .
H33C H 0.594988 0.289088 0.423210 0.312 Uiso 0.5 1 d R U P . .
C17 C 0.5389(9) 0.2037(17) 0.391(2) 0.240(11) Uani 0.5 1 d D U P . .
H17A H 0.520571 0.233102 0.400543 0.360 Uiso 0.5 1 calc R U P . .
H17B H 0.547535 0.186833 0.440417 0.360 Uiso 0.5 1 calc R U P . .
H17C H 0.527821 0.174012 0.357855 0.360 Uiso 0.5 1 calc R U P . .
C35 C 0.5263(3) 0.6104(5) 0.5286(6) 0.138(3) Uani 1 1 d D U . . .
H35 H 0.533976 0.575260 0.507545 0.166 Uiso 1 1 calc R U . . .
O7 O 0.5150(2) 0.6465(3) 0.4815(4) 0.1227(19) Uani 1 1 d D U . . .
N3 N 0.5290(3) 0.6142(4) 0.6049(5) 0.154(3) Uani 1 1 d D U . . .
C9 C 0.5410(4) 0.5708(6) 0.6579(8) 0.183(5) Uani 1 1 d D U . . .
H9C H 0.519753 0.553818 0.681320 0.275 Uiso 1 1 calc R U . . .
H9D H 0.557357 0.587410 0.698305 0.275 Uiso 1 1 calc R U . . .
H9E H 0.554086 0.541191 0.630521 0.275 Uiso 1 1 calc R U . . .
C37 C 0.5210(6) 0.6672(8) 0.6451(10) 0.253(7) Uani 1 1 d D U . . .
H37A H 0.539739 0.694040 0.629542 0.379 Uiso 1 1 d R U . . .
H37B H 0.522839 0.662420 0.701182 0.379 Uiso 1 1 d R U . . .
H37C H 0.496709 0.681970 0.629302 0.379 Uiso 1 1 d R U . . .
C19 C 0.6463(6) 0.4446(10) 0.0568(11) 0.172(8) Uani 0.5 1 d D U P . .
H19 H 0.649751 0.478435 0.028106 0.206 Uiso 0.5 1 calc R U P . .
O15 O 0.6495(6) 0.4512(9) 0.1252(10) 0.181(6) Uani 0.5 1 d D U P . .
N2 N 0.6387(5) 0.3983(8) 0.0129(10) 0.160(6) Uani 0.5 1 d D U P . .
C39 C 0.6315(8) 0.3935(12) -0.0698(11) 0.175(8) Uani 0.5 1 d D U P . .
H39A H 0.606257 0.380759 -0.080499 0.262 Uiso 0.5 1 calc R U P . .
H39B H 0.648381 0.365853 -0.090788 0.262 Uiso 0.5 1 calc R U P . .
H39C H 0.634966 0.430796 -0.093873 0.262 Uiso 0.5 1 calc R U P . .
C5 C 0.6296(12) 0.3443(10) 0.0512(18) 0.222(14) Uani 0.5 1 d D U P . .
H5A H 0.650334 0.335208 0.087113 0.333 Uiso 0.5 1 d R U P . .
H5B H 0.626354 0.313758 0.013063 0.333 Uiso 0.5 1 d R U P . .
H5C H 0.607374 0.348118 0.079823 0.333 Uiso 0.5 1 d R U P . .

loop_
_atom_site_aniso_label
_atom_site_aniso_U_11
_atom_site_aniso_U_22
_atom_site_aniso_U_33
_atom_site_aniso_U_23
_atom_site_aniso_U_13
_atom_site_aniso_U_12
La1 0.0441(2) 0.0906(3) 0.0688(2) -0.00080(15) 0.01657(14) -0.00097(13)
O1 0.070(2) 0.107(3) 0.078(3) 0.005(2) 0.038(2) 0.002(2)
O4 0.065(2) 0.112(3) 0.084(3) 0.019(2) 0.016(2) 0.008(2)
O6 0.057(2) 0.138(4) 0.112(4) 0.007(3) 0.032(2) 0.035(2)
O8 0.089(3) 0.155(5) 0.093(3) 0.035(3) 0.050(3) 0.036(3)
N4 0.052(3) 0.116(4) 0.082(3) 0.004(3) 0.026(2) 0.018(3)
O10 0.085(3) 0.159(5) 0.161(5) -0.054(4) -0.017(3) 0.046(3)
O12 0.064(3) 0.185(6) 0.196(7) -0.065(5) 0.036(4) -0.003(4)
O14 0.133(4) 0.148(5) 0.110(4) -0.002(4) -0.011(4) 0.054(4)
N6 0.066(4) 0.145(6) 0.118(5) 0.012(5) 0.026(3) 0.043(4)
C14 0.052(3) 0.118(5) 0.075(4) 0.003(3) 0.021(3) 0.012(3)
C4 0.051(3) 0.119(5) 0.066(3) 0.006(3) 0.026(2) 0.009(3)
C8 0.054(3) 0.107(5) 0.070(3) -0.002(3) 0.023(2) 0.008(3)
C12 0.047(3) 0.121(5) 0.063(3) -0.001(3) 0.024(2) 0.003(3)
C24 0.049(3) 0.132(6) 0.074(4) 0.011(4) 0.019(3) 0.008(3)
C10 0.057(3) 0.115(5) 0.074(4) 0.015(3) 0.025(3) 0.013(3)
C16 0.062(3) 0.125(6) 0.072(4) 0.017(4) 0.025(3) 0.000(3)
C18 0.052(3) 0.113(5) 0.086(4) 0.002(4) 0.017(3) 0.000(3)
C20 0.079(4) 0.137(5) 0.126(5) -0.017(4) 0.008(4) 0.039(4)
C22 0.064(4) 0.120(6) 0.108(6) 0.004(4) 0.022(4) 0.023(4)
C26 0.062(4) 0.125(6) 0.097(5) 0.015(4) 0.024(3) 0.027(4)
C28 0.066(5) 0.147(8) 0.119(7) 0.005(5) 0.030(4) 0.015(4)
O16 0.066(4) 0.246(9) 0.281(11) -0.074(9) 0.055(5) 0.007(5)
C32 0.065(4) 0.126(6) 0.130(7) -0.020(5) 0.022(4) 0.021(4)
O2 0.075(3) 0.211(8) 0.258(10) -0.123(8) 0.050(5) -0.018(4)
O9 0.208(8) 0.133(6) 0.174(7) -0.042(5) -0.026(6) 0.019(5)
C34 0.058(4) 0.131(7) 0.151(7) -0.025(6) 0.023(4) 0.004(4)
C36 0.079(5) 0.148(8) 0.129(7) -0.010(6) 0.029(4) 0.033(5)
O5 0.126(5) 0.198(8) 0.277(11) -0.084(8) 0.077(6) 0.048(5)
C38 0.058(4) 0.138(7) 0.135(7) -0.028(6) 0.029(4) 0.013(4)
C41 0.064(4) 0.148(8) 0.152(8) -0.016(7) 0.037(4) 0.017(5)
C11 0.069(5) 0.189(11) 0.143(9) 0.004(7) 0.033(5) 0.016(5)
C23 0.079(4) 0.182(6) 0.110(5) 0.025(5) 0.036(3) 0.061(4)
C30 0.080(4) 0.163(6) 0.096(4) 0.015(4) 0.027(3) 0.052(4)
C40 0.071(3) 0.164(5) 0.108(4) 0.003(4) 0.022(3) 0.050(4)
C13 0.086(4) 0.203(7) 0.127(5) 0.026(5) 0.043(4) 0.065(4)
C7 0.119(5) 0.240(7) 0.127(5) 0.044(5) 0.056(4) 0.073(5)
C21 0.108(5) 0.217(7) 0.118(5) 0.045(5) 0.039(4) 0.069(5)
C3 0.094(6) 0.141(8) 0.144(8) 0.000(6) 0.046(5) 0.040(6)
C25 0.074(5) 0.203(12) 0.283(17) -0.092(12) 0.052(8) -0.020(7)
O11 0.214(9) 0.324(12) 0.146(7) 0.070(8) 0.069(7) 0.094(9)
C27 0.075(5) 0.183(10) 0.269(15) -0.100(11) 0.064(7) -0.015(6)
C29 0.084(6) 0.187(11) 0.270(16) -0.097(11) 0.039(7) 0.003(6)
C15 0.087(6) 0.207(12) 0.211(12) -0.093(10) 0.058(7) -0.012(7)
O3 0.155(7) 0.383(13) 0.170(7) 0.084(8) 0.095(6) 0.073(8)
C31 0.146(7) 0.289(9) 0.137(7) 0.064(7) 0.063(6) 0.088(7)
C2 0.203(11) 0.204(12) 0.183(8) 0.007(7) 0.033(6) -0.004(9)
O13 0.177(11) 0.286(16) 0.162(8) 0.002(10) 0.063(7) -0.027(11)
N1 0.190(9) 0.192(11) 0.181(8) 0.011(7) 0.033(6) 0.003(8)
C33 0.225(14) 0.203(18) 0.196(11) -0.014(13) 0.023(10) -0.004(12)
C17 0.213(12) 0.29(2) 0.224(15) 0.039(14) 0.053(11) -0.019(13)
C35 0.155(6) 0.148(6) 0.109(5) -0.010(4) -0.030(5) 0.002(5)
O7 0.121(5) 0.154(5) 0.090(4) 0.009(3) -0.014(3) -0.019(3)
N3 0.212(7) 0.142(6) 0.106(4) 0.000(4) -0.028(5) 0.006(6)
C9 0.203(11) 0.186(9) 0.154(9) 0.030(7) -0.059(9) -0.017(9)
C37 0.369(18) 0.219(11) 0.170(12) -0.033(9) 0.019(14) 0.064(13)
C19 0.24(2) 0.148(11) 0.135(9) 0.047(9) 0.046(11) 0.039(13)
O15 0.224(17) 0.187(12) 0.136(9) 0.036(8) 0.050(10) 0.034(12)
N2 0.185(14) 0.151(10) 0.145(9) 0.040(7) 0.030(10) 0.062(10)
C39 0.19(2) 0.187(18) 0.148(9) 0.033(9) 0.028(11) 0.030(17)
C5 0.34(4) 0.164(12) 0.157(17) 0.035(12) 0.01(2) -0.005(17)

loop_
_atom_type_symbol
_atom_type_description
_atom_type_scat_dispersion_real
_atom_type_scat_dispersion_imag
_atom_type_scat_source
C C 0.0181 0.0091 'International Tables Vol C Tables 4.2.6.8 and 6.1.1.4'
H H 0.0000 0.0000 'International Tables Vol C Tables 4.2.6.8 and 6.1.1.4'
La La -1.4094 9.0376 'International Tables Vol C Tables 4.2.6.8 and 6.1.1.4'
N N 0.0311 0.0180 'International Tables Vol C Tables 4.2.6.8 and 6.1.1.4'
O O 0.0492 0.0322 'International Tables Vol C Tables 4.2.6.8 and 6.1.1.4'

loop_
_geom_angle_atom_site_label_1
_geom_angle_atom_site_label_2
_geom_angle_atom_site_label_3
_geom_angle
_geom_angle_site_symmetry_1
_geom_angle_site_symmetry_3
_geom_angle_publ_flag
O1 La1 La1 129.68(9) 5_666 2_655 ?
O1 La1 O8 50.93(15) 5_666 5_666 ?
O1 La1 O10 147.28(17) 5_666 3_455 ?
O4 La1 La1 73.89(10) 2_655 2_655 ?
O4 La1 O1 73.99(15) 2_655 5_666 ?
O4 La1 O8 87.22(19) 2_655 5_666 ?
O4 La1 O10 119.3(2) 2_655 4_655 ?
O4 La1 O10 73.31(17) 2_655 3_455 ?
O4 La1 O14 72.1(2) 2_655 3_455 ?
O4 La1 O9 138.4(2) 2_655 . ?
O4 La1 O7 140.65(19) 2_655 . ?
O6 La1 La1 57.66(12) . 2_655 ?
O6 La1 O1 78.14(15) . 5_666 ?
O6 La1 O4 77.30(17) . 2_655 ?
O6 La1 O8 129.06(18) . 5_666 ?
O6 La1 O10 93.60(16) . 3_455 ?
O6 La1 O10 69.1(2) . 4_655 ?
O6 La1 O14 133.9(2) . 3_455 ?
O6 La1 O9 141.3(3) . . ?
O6 La1 O7 79.9(2) . . ?
O8 La1 La1 158.32(15) 5_666 2_655 ?
O8 La1 O10 127.98(16) 5_666 3_455 ?
O10 La1 La1 45.44(18) 4_655 2_655 ?
O10 La1 La1 36.52(10) 3_455 2_655 ?
O10 La1 O1 139.31(17) 4_655 5_666 ?
O10 La1 O8 152.4(2) 4_655 5_666 ?
O10 La1 O10 60.5(2) 4_655 3_455 ?
O10 La1 O14 97.1(2) 4_655 3_455 ?
O10 La1 O9 77.6(3) 4_655 . ?
O14 La1 La1 80.96(17) 3_455 2_655 ?
O14 La1 O1 123.2(2) 3_455 5_666 ?
O14 La1 O8 83.2(2) 3_455 5_666 ?
O14 La1 O10 45.1(2) 3_455 3_455 ?
O9 La1 La1 110.1(2) . 2_655 ?
O9 La1 O1 119.7(3) . 5_666 ?
O9 La1 O8 77.0(3) . 5_666 ?
O9 La1 O10 86.5(3) . 3_455 ?
O9 La1 O14 68.0(2) . 3_455 ?
O7 La1 La1 118.63(17) . 2_655 ?
O7 La1 O1 70.18(18) . 5_666 ?
O7 La1 O8 82.7(2) . 5_666 ?
O7 La1 O10 140.1(2) . 3_455 ?
O7 La1 O10 80.7(2) . 4_655 ?
O7 La1 O14 143.1(2) . 3_455 ?
O7 La1 O9 75.7(3) . . ?
C16 O1 La1 92.9(4) . 5_666 ?
C18 O4 La1 123.6(4) . 2_655 ?
C18 O6 La1 156.5(5) . . ?
C16 O8 La1 92.8(3) . 5_666 ?
C14 N4 C28 114.6(5) . . ?
C38 N4 C14 118.2(6) . . ?
C38 N4 C28 127.1(6) . . ?
La1 O10 La1 98.0(2) 4_645 3_545 ?
C20 O10 La1 83.6(6) . 3_545 ?
C20 O10 La1 167.1(6) . 4_645 ?
C20 O14 La1 108.8(5) . 3_545 ?
C11 N6 C23 115.1(8) . . ?
C3 N6 C11 125.7(7) . . ?
C3 N6 C23 119.2(8) . . ?
C4 C14 N4 118.4(3) . . ?
C4 C14 C10 120.0 . . ?
C10 C14 N4 121.5(3) . . ?
C14 C4 H4 120.0 . . ?
C8 C4 C14 120.0 . . ?
C8 C4 H4 120.0 . . ?
C4 C8 C18 120.3(3) . . ?
C12 C8 C4 120.0 . . ?
C12 C8 C18 119.7(3) . . ?
C8 C12 H12 120.0 . . ?
C8 C12 C24 120.0 . . ?
C24 C12 H12 120.0 . . ?
C12 C24 C10 120.0 . . ?
C12 C24 C16 119.0(4) . . ?
C10 C24 C16 120.9(4) . . ?
C14 C10 H10 120.0 . . ?
C24 C10 C14 120.0 . . ?
C24 C10 H10 120.0 . . ?
O1 C16 La1 61.4(3) . 5_666 ?
O1 C16 C24 118.4(6) . . ?
O8 C16 La1 61.7(3) . 5_666 ?
O8 C16 O1 122.1(6) . . ?
O8 C16 C24 119.5(5) . . ?
C24 C16 La1 167.1(4) . 5_666 ?
O4 C18 O6 125.6(7) . . ?
O4 C18 C8 118.6(5) . . ?
O6 C18 C8 115.8(6) . . ?
O10 C20 La1 72.7(5) . 3_545 ?
O10 C20 C40 117.5(8) . . ?
O14 C20 La1 49.9(4) . 3_545 ?
O14 C20 O10 122.5(9) . . ?
O14 C20 C40 120.0(6) . . ?
C40 C20 La1 169.6(5) . 3_545 ?
C36 C22 C26 119.7(8) . . ?
C41 C22 C26 118.9(8) . . ?
C41 C22 C36 121.4(7) . . ?
C32 C26 C22 118.2(8) . . ?
C34 C26 C22 120.0(8) . . ?
C34 C26 C32 121.8(6) . . ?
N4 C28 C32 113.3(7) . . ?
O12 C28 N4 122.9(7) . . ?
O12 C28 C32 123.8(9) . . ?
C26 C32 C28 121.3(8) . . ?
C29 C32 C26 120.1(7) . . ?
C29 C32 C28 118.6(8) . . ?
La1 O9 H9A 128.3 . . ?
La1 O9 H9B 127.2 . . ?
H9A O9 H9B 104.5 . . ?
C26 C34 C38 120.2(7) . . ?
C27 C34 C26 119.9(7) . . ?
C27 C34 C38 119.8(9) . . ?
C22 C36 C3 118.0(9) . . ?
C15 C36 C22 121.9(7) . . ?
C15 C36 C3 120.0(10) . . ?
N4 C38 C34 116.3(8) . . ?
O2 C38 N4 120.1(6) . . ?
O2 C38 C34 123.6(8) . . ?
C22 C41 C11 119.8(10) . . ?
C25 C41 C22 119.8(7) . . ?
C25 C41 C11 120.0(9) . . ?
N6 C11 C41 116.2(9) . . ?
O16 C11 N6 121.2(9) . . ?
O16 C11 C41 122.6(12) . . ?
C30 C23 N6 118.3(4) . . ?
C30 C23 C21 120.0 . . ?
C21 C23 N6 121.7(4) . . ?
C23 C30 H30 120.0 . . ?
C40 C30 C23 120.0 . . ?
C40 C30 H30 120.0 . . ?
C30 C40 C20 116.4(4) . . ?
C30 C40 C13 120.0 . . ?
C13 C40 C20 123.5(4) . . ?
C40 C13 H13 120.0 . . ?
C7 C13 C40 120.0 . . ?
C7 C13 H13 120.0 . . ?
C13 C7 C21 120.0 . . ?
C13 C7 C31 122.9(6) . . ?
C21 C7 C31 117.0(6) . . ?
C23 C21 H21 120.0 . . ?
C7 C21 C23 120.0 . . ?
C7 C21 H21 120.0 . . ?
N6 C3 C36 118.7(9) . . ?
O5 C3 N6 119.2(8) . . ?
O5 C3 C36 122.1(10) . . ?
C41 C25 H25 119.7 . . ?
C41 C25 C27 120.6(10) . . ?
C27 C25 H25 119.7 . . ?
C34 C27 C25 120.2(10) . . ?
C34 C27 H27 119.9 . . ?
C25 C27 H27 119.9 . . ?
C32 C29 H29 118.8 . . ?
C32 C29 C15 122.3(10) . . ?
C15 C29 H29 118.8 . . ?
C36 C15 C29 117.6(10) . . ?
C36 C15 H15 121.2 . . ?
C29 C15 H15 121.2 . . ?
C31 O3 H3 108.2 . . ?
O11 C31 C7 122.4(11) . . ?
O11 C31 O3 120.9(13) . . ?
O3 C31 C7 116.4(12) . . ?
O13 C2 H2 115.6 . . ?
O13 C2 N1 129(3) . . ?
N1 C2 H2 115.6 . . ?
C2 N1 C33 128(2) . . ?
C2 N1 C17 119(2) . . ?
C33 N1 C17 112(3) . . ?
N1 C33 H33A 107.0 . . ?
N1 C33 H33B 110.4 . . ?
N1 C33 H33C 110.9 . . ?
H33A C33 H33B 109.5 . . ?
H33A C33 H33C 109.4 . . ?
H33B C33 H33C 109.5 . . ?
N1 C17 H17A 109.5 . . ?
N1 C17 H17B 109.5 . . ?
N1 C17 H17C 109.5 . . ?
H17A C17 H17B 109.5 . . ?
H17A C17 H17C 109.5 . . ?
H17B C17 H17C 109.5 . . ?
O7 C35 H35 115.8 . . ?
O7 C35 N3 128.4(11) . . ?
N3 C35 H35 115.8 . . ?
C35 O7 La1 133.5(6) . . ?
C35 N3 C9 127.0(11) . . ?
C35 N3 C37 121.8(11) . . ?
C9 N3 C37 111.2(12) . . ?
N3 C9 H9C 109.5 . . ?
N3 C9 H9D 109.5 . . ?
N3 C9 H9E 109.5 . . ?
H9C C9 H9D 109.5 . . ?
H9C C9 H9E 109.5 . . ?
H9D C9 H9E 109.5 . . ?
N3 C37 H37A 104.7 . . ?
N3 C37 H37B 111.9 . . ?
N3 C37 H37C 111.7 . . ?
H37A C37 H37B 109.5 . . ?
H37A C37 H37C 109.5 . . ?
H37B C37 H37C 109.5 . . ?
O15 C19 H19 113.9 . . ?
O15 C19 N2 132(2) . . ?
N2 C19 H19 113.9 . . ?
C19 N2 C39 130.1(19) . . ?
C19 N2 C5 118.7(19) . . ?
C39 N2 C5 110(2) . . ?
N2 C39 H39A 109.5 . . ?
N2 C39 H39B 109.5 . . ?
N2 C39 H39C 109.5 . . ?
H39A C39 H39B 109.5 . . ?
H39A C39 H39C 109.5 . . ?
H39B C39 H39C 109.5 . . ?
N2 C5 H5A 106.8 . . ?
N2 C5 H5B 110.2 . . ?
N2 C5 H5C 111.4 . . ?
H5A C5 H5B 109.5 . . ?
H5A C5 H5C 109.5 . . ?
H5B C5 H5C 109.5 . . ?

loop_
_geom_bond_atom_site_label_1
_geom_bond_atom_site_label_2
_geom_bond_distance
_geom_bond_site_symmetry_2
_geom_bond_publ_flag
La1 La1 4.1657(6) 2_655 ?
La1 O1 2.566(4) 5_666 ?
La1 O4 2.496(4) 2_655 ?
La1 O6 2.419(4) . ?
La1 O8 2.573(4) 5_666 ?
La1 O10 2.504(5) 4_655 ?
La1 O10 2.998(8) 3_455 ?
La1 O14 2.520(6) 3_455 ?
La1 O9 2.512(7) . ?
La1 O7 2.502(6) . ?
O1 C16 1.266(8) . ?
O4 C18 1.239(8) . ?
O6 C18 1.268(7) . ?
O8 C16 1.259(9) . ?
N4 C14 1.426(5) . ?
N4 C28 1.436(11) . ?
N4 C38 1.374(10) . ?
O10 C20 1.264(9) . ?
O12 C28 1.149(11) . ?
O14 C20 1.202(11) . ?
N6 C11 1.383(14) . ?
N6 C23 1.441(6) . ?
N6 C3 1.343(13) . ?
C14 C4 1.3900 . ?
C14 C10 1.3900 . ?
C4 H4 0.9300 . ?
C4 C8 1.3900 . ?
C8 C12 1.3900 . ?
C8 C18 1.505(8) . ?
C12 H12 0.9300 . ?
C12 C24 1.3900 . ?
C24 C10 1.3900 . ?
C24 C16 1.507(6) . ?
C10 H10 0.9300 . ?
C20 C40 1.524(9) . ?
C22 C26 1.413(10) . ?
C22 C36 1.407(12) . ?
C22 C41 1.395(13) . ?
C26 C32 1.410(12) . ?
C26 C34 1.374(12) . ?
C28 C32 1.496(10) . ?
O16 C11 1.198(13) . ?
C32 C29 1.365(13) . ?
O2 C38 1.159(10) . ?
O9 H9A 0.8499 . ?
O9 H9B 0.8499 . ?
C34 C38 1.497(10) . ?
C34 C27 1.359(12) . ?
C36 C3 1.493(11) . ?
C36 C15 1.364(13) . ?
O5 C3 1.214(13) . ?
C41 C11 1.495(12) . ?
C41 C25 1.345(15) . ?
C23 C30 1.3900 . ?
C23 C21 1.3900 . ?
C30 H30 0.9300 . ?
C30 C40 1.3900 . ?
C40 C13 1.3900 . ?
C13 H13 0.9300 . ?
C13 C7 1.3900 . ?
C7 C21 1.3900 . ?
C7 C31 1.471(13) . ?
C21 H21 0.9300 . ?
C25 H25 0.9300 . ?
C25 C27 1.401(13) . ?
O11 C31 1.209(16) . ?
C27 H27 0.9300 . ?
C29 H29 0.9300 . ?
C29 C15 1.413(13) . ?
C15 H15 0.9300 . ?
O3 H3 0.8204 . ?
O3 C31 1.266(13) . ?
C2 H2 0.9300 . ?
C2 O13 1.240(17) . ?
C2 N1 1.359(17) . ?
N1 C33 1.437(14) . ?
N1 C17 1.446(14) . ?
C33 H33A 0.9600 . ?
C33 H33B 0.9598 . ?
C33 H33C 0.9603 . ?
C17 H17A 0.9600 . ?
C17 H17B 0.9600 . ?
C17 H17C 0.9600 . ?
C35 H35 0.9300 . ?
C35 O7 1.210(10) . ?
C35 N3 1.300(11) . ?
N3 C9 1.397(10) . ?
N3 C37 1.432(12) . ?
C9 H9C 0.9600 . ?
C9 H9D 0.9600 . ?
C9 H9E 0.9600 . ?
C37 H37A 0.9600 . ?
C37 H37B 0.9600 . ?
C37 H37C 0.9601 . ?
C19 H19 0.9300 . ?
C19 O15 1.173(16) . ?
C19 N2 1.320(16) . ?
N2 C39 1.422(14) . ?
N2 C5 1.445(14) . ?
C39 H39A 0.9600 . ?
C39 H39B 0.9600 . ?
C39 H39C 0.9600 . ?
C5 H5A 0.9602 . ?
C5 H5B 0.9598 . ?
C5 H5C 0.9599 . ?

loop_
_geom_torsion_atom_site_label_1
_geom_torsion_atom_site_label_2
_geom_torsion_atom_site_label_3
_geom_torsion_atom_site_label_4
_geom_torsion
_geom_torsion_site_symmetry_1
_geom_torsion_site_symmetry_2
_geom_torsion_site_symmetry_3
_geom_torsion_site_symmetry_4
_geom_torsion_publ_flag
La1 O1 C16 O8 -12.0(8) 5_666 . . . ?
La1 O1 C16 C24 165.3(5) 5_666 . . . ?
La1 O4 C18 O6 -8.1(10) 2_655 . . . ?
La1 O4 C18 C8 174.1(4) 2_655 . . . ?
La1 O6 C18 O4 -18.8(18) . . . . ?
La1 O6 C18 C8 159.0(9) . . . . ?
La1 O8 C16 O1 12.0(8) 5_666 . . . ?
La1 O8 C16 C24 -165.3(5) 5_666 . . . ?
La1 O10 C20 La1 98(3) 4_645 . . 3_545 ?
La1 O10 C20 O14 97(3) 4_645 . . . ?
La1 O10 C20 O14 -1.2(10) 3_545 . . . ?
La1 O10 C20 C40 177.5(8) 3_545 . . . ?
La1 O10 C20 C40 -84(3) 4_645 . . . ?
La1 O14 C20 O10 1.5(13) 3_545 . . . ?
La1 O14 C20 C40 -177.2(6) 3_545 . . . ?
La1 C20 C40 C30 -9(4) 3_545 . . . ?
La1 C20 C40 C13 174(3) 3_545 . . . ?
N4 C14 C4 C8 -176.2(5) . . . . ?
N4 C14 C10 C24 176.1(5) . . . . ?
N4 C28 C32 C26 0.5(13) . . . . ?
N4 C28 C32 C29 -179.6(11) . . . . ?
O10 C20 C40 C30 -175.4(7) . . . . ?
O10 C20 C40 C13 7.2(12) . . . . ?
O12 C28 C32 C26 179.5(10) . . . . ?
O12 C28 C32 C29 -0.6(17) . . . . ?
O14 C20 C40 C30 3.4(12) . . . . ?
O14 C20 C40 C13 -174.0(8) . . . . ?
N6 C23 C30 C40 -179.1(8) . . . . ?
N6 C23 C21 C7 179.0(8) . . . . ?
C14 N4 C28 O12 0.5(13) . . . . ?
C14 N4 C28 C32 179.5(6) . . . . ?
C14 N4 C38 O2 -0.6(14) . . . . ?
C14 N4 C38 C34 -177.9(7) . . . . ?
C14 C4 C8 C12 0.0 . . . . ?
C14 C4 C8 C18 -179.6(5) . . . . ?
C4 C14 C10 C24 0.0 . . . . ?
C4 C8 C12 C24 0.0 . . . . ?
C4 C8 C18 O4 1.3(8) . . . . ?
C4 C8 C18 O6 -176.7(5) . . . . ?
C8 C12 C24 C10 0.0 . . . . ?
C8 C12 C24 C16 -179.1(5) . . . . ?
C12 C8 C18 O4 -178.3(5) . . . . ?
C12 C8 C18 O6 3.7(8) . . . . ?
C12 C24 C10 C14 0.0 . . . . ?
C12 C24 C16 La1 73(2) . . . 5_666 ?
C12 C24 C16 O1 -13.3(8) . . . . ?
C12 C24 C16 O8 164.1(6) . . . . ?
C10 C14 C4 C8 0.0 . . . . ?
C10 C24 C16 La1 -107(2) . . . 5_666 ?
C10 C24 C16 O1 167.6(5) . . . . ?
C10 C24 C16 O8 -15.0(8) . . . . ?
C16 C24 C10 C14 179.1(5) . . . . ?
C18 C8 C12 C24 179.6(5) . . . . ?
C20 C40 C13 C7 177.3(8) . . . . ?
C22 C26 C32 C28 179.3(8) . . . . ?
C22 C26 C32 C29 -0.6(15) . . . . ?
C22 C26 C34 C38 -177.6(8) . . . . ?
C22 C26 C34 C27 -0.5(15) . . . . ?
C22 C36 C3 N6 1.9(14) . . . . ?
C22 C36 C3 O5 -179.5(11) . . . . ?
C22 C36 C15 C29 -4(2) . . . . ?
C22 C41 C11 N6 3.1(15) . . . . ?
C22 C41 C11 O16 -179.8(12) . . . . ?
C22 C41 C25 C27 -8(2) . . . . ?
C26 C22 C36 C3 179.9(8) . . . . ?
C26 C22 C36 C15 1.8(15) . . . . ?
C26 C22 C41 C11 177.6(9) . . . . ?
C26 C22 C41 C25 3.9(16) . . . . ?
C26 C32 C29 C15 -2(2) . . . . ?
C26 C34 C38 N4 -3.8(14) . . . . ?
C26 C34 C38 O2 178.9(11) . . . . ?
C26 C34 C27 C25 -4(2) . . . . ?
C28 N4 C14 C4 -98.7(6) . . . . ?
C28 N4 C14 C10 85.2(6) . . . . ?
C28 N4 C38 O2 -179.8(10) . . . . ?
C28 N4 C38 C34 2.8(13) . . . . ?
C28 C32 C29 C15 178.3(13) . . . . ?
C32 C26 C34 C38 3.3(14) . . . . ?
C32 C26 C34 C27 -179.5(11) . . . . ?
C32 C29 C15 C36 4(2) . . . . ?
C34 C26 C32 C28 -1.7(14) . . . . ?
C34 C26 C32 C29 178.4(12) . . . . ?
C36 C22 C26 C32 0.6(12) . . . . ?
C36 C22 C26 C34 -178.4(9) . . . . ?
C36 C22 C41 C11 -3.4(15) . . . . ?
C36 C22 C41 C25 -177.1(12) . . . . ?
C38 N4 C14 C4 82.0(7) . . . . ?
C38 N4 C14 C10 -94.1(7) . . . . ?
C38 N4 C28 O12 179.7(10) . . . . ?
C38 N4 C28 C32 -1.2(12) . . . . ?
C38 C34 C27 C25 173.3(14) . . . . ?
C41 C22 C26 C32 179.6(9) . . . . ?
C41 C22 C26 C34 0.5(13) . . . . ?
C41 C22 C36 C3 1.0(14) . . . . ?
C41 C22 C36 C15 -177.2(11) . . . . ?
C41 C25 C27 C34 8(3) . . . . ?
C11 N6 C23 C30 78.6(9) . . . . ?
C11 N6 C23 C21 -100.4(9) . . . . ?
C11 N6 C3 C36 -2.2(15) . . . . ?
C11 N6 C3 O5 179.1(11) . . . . ?
C11 C41 C25 C27 177.9(14) . . . . ?
C23 N6 C11 O16 4.2(16) . . . . ?
C23 N6 C11 C41 -178.7(8) . . . . ?
C23 N6 C3 C36 176.2(7) . . . . ?
C23 N6 C3 O5 -2.4(14) . . . . ?
C23 C30 C40 C20 -177.5(7) . . . . ?
C23 C30 C40 C13 0.0 . . . . ?
C30 C23 C21 C7 0.0 . . . . ?
C30 C40 C13 C7 0.0 . . . . ?
C40 C13 C7 C21 0.0 . . . . ?
C40 C13 C7 C31 -175.8(12) . . . . ?
C13 C7 C21 C23 0.0 . . . . ?
C13 C7 C31 O11 160.1(15) . . . . ?
C13 C7 C31 O3 -14(2) . . . . ?
C21 C23 C30 C40 0.0 . . . . ?
C21 C7 C31 O11 -16(2) . . . . ?
C21 C7 C31 O3 169.6(13) . . . . ?
C3 N6 C11 O16 -177.3(12) . . . . ?
C3 N6 C11 C41 -0.2(15) . . . . ?
C3 N6 C23 C30 -100.0(9) . . . . ?
C3 N6 C23 C21 80.9(9) . . . . ?
C3 C36 C15 C29 177.9(13) . . . . ?
C25 C41 C11 N6 176.8(12) . . . . ?
C25 C41 C11 O16 -6(2) . . . . ?
C27 C34 C38 N4 179.1(11) . . . . ?
C27 C34 C38 O2 1.8(18) . . . . ?
C15 C36 C3 N6 -180.0(11) . . . . ?
C15 C36 C3 O5 -1.4(18) . . . . ?
C31 C7 C21 C23 176.1(12) . . . . ?
O13 C2 N1 C33 178(3) . . . . ?
O13 C2 N1 C17 6(3) . . . . ?
O7 C35 N3 C9 177.7(13) . . . . ?
O7 C35 N3 C37 -5(2) . . . . ?
N3 C35 O7 La1 -139.0(10) . . . . ?
O15 C19 N2 C39 173(2) . . . . ?
O15 C19 N2 C5 5(3) . . . . ?

loop_
_smtbx_masks_void_nr
_smtbx_masks_void_average_x
_smtbx_masks_void_average_y
_smtbx_masks_void_average_z
_smtbx_masks_void_volume
_smtbx_masks_void_count_electrons
_smtbx_masks_void_content
1 -0.162 -0.939 -0.429 7029.9 880.9 '44 DMF,24 H2O'
